data_4115673
loop_
_publ_author_name
'Craig B. Pamplin'
'Erin S. F. Ma'
'Nasser Safari'
'Steven J. Rettig'
'Brian R. James'

_publ_contact_author_address
;
Dept. of Chemistry
University of British Columbia
2036 Main Mall
Vancouver, BC, Canada
V6T 1Z1
;
_publ_contact_author_name ' Prof. Brian R. James'
_publ_section_title
;
 The Nitrous Oxide Complex, RuCl2(\h1-N2O)(P-N)(PPh3) (P-N =
 [o-(N,N-Dimethylamino)phenyl]diphenylphosphine); Low Temperature
 Conversion of N2O to N2 and O2
;
_journal_name_full 'Journal of the American Chemical Society'
_journal_page_first 8596
_journal_page_last 8597
_journal_paper_doi 10.1021/ja0106319
_journal_volume 123
_journal_year 2001
_chemical_formula_sum 'C43 H46 Cl4 N2 O2 P2 Ru2'
_chemical_formula_weight 1028.75
_space_group_IT_number 14
_symmetry_cell_setting monoclinic
_symmetry_Int_Tables_number 14
_symmetry_space_group_name_Hall '-P 2yab'
_symmetry_space_group_name_H-M 'P 1 21/a 1'
_audit_creation_date 1998-05-27
_audit_creation_method 'by teXsan v1.8'
_audit_update_record
;
?
;
_cell_angle_alpha 90
_cell_angle_beta 100.1564(7)
_cell_angle_gamma 90
_cell_formula_units_Z 4
_cell_length_a 18.1176(14)
_cell_length_b 9.5777(11)
_cell_length_c 25.2917(7)
_cell_measurement_reflns_used 15719
_cell_measurement_temperature 180.2
_cell_measurement_theta_max 30.0
_cell_measurement_theta_min 2.0
_cell_volume 4320.0(6)
_computing_cell_refinement 'MSC/AFC Diffractometer Control'
_computing_data_collection 'MSC/AFC Diffractometer Control'
_computing_data_reduction 'teXsan (MSC, 1992-1997)'
_computing_publication_material 'teXsan (MSC, 1992-1997)'
_computing_structure_refinement 'teXsan (MSC, 1992-1997)'
_computing_structure_solution
;
'DIRDIF92 PATTY (Beurskens, 1992)
;
_diffrn_ambient_temperature 180.2
_diffrn_measurement_device_type 'Quantum CCD'
_diffrn_orient_matrix_UB_11 0.00000
_diffrn_orient_matrix_UB_12 0.00000
_diffrn_orient_matrix_UB_13 0.00000
_diffrn_orient_matrix_UB_21 0.00000
_diffrn_orient_matrix_UB_22 0.00000
_diffrn_orient_matrix_UB_23 0.00000
_diffrn_orient_matrix_UB_31 0.00000
_diffrn_orient_matrix_UB_32 0.00000
_diffrn_orient_matrix_UB_33 0.00000
_diffrn_radiation_detector CCD
_diffrn_radiation_monochromator graphite
_diffrn_radiation_source 'X-ray tube'
_diffrn_radiation_type 'Mo K\a'
_diffrn_radiation_wavelength 0.7107
_diffrn_reflns_av_R_equivalents 0.09400
_diffrn_reflns_av_sigmaI/netI 0.160
_diffrn_reflns_limit_h_max 25
_diffrn_reflns_limit_h_min -14
_diffrn_reflns_limit_k_max 13
_diffrn_reflns_limit_k_min -10
_diffrn_reflns_limit_l_max 35
_diffrn_reflns_limit_l_min -31
_diffrn_reflns_number 39452
_diffrn_reflns_reduction_process 'Lp corrections applied'
_diffrn_reflns_theta_max 30.06
_diffrn_reflns_theta_min 2.12
_diffrn_standards_decay_% 0.00
_diffrn_standards_interval_count 0
_diffrn_standards_number 0
_exptl_absorpt_coefficient_mu 1.059
_exptl_absorpt_correction_T_max 1.000
_exptl_absorpt_correction_T_min 0.629
_exptl_absorpt_correction_type multi-scan
_exptl_crystal_colour green
_exptl_crystal_density_diffrn 1.582
_exptl_crystal_description platelet
_exptl_crystal_F_000 2080.00
_exptl_crystal_size_max 0.35
_exptl_crystal_size_mid 0.30
_exptl_crystal_size_min 0.01
_refine_diff_density_max 3.00
_refine_diff_density_min -3.46
_refine_ls_extinction_method none
_refine_ls_goodness_of_fit_all 1.347
_refine_ls_goodness_of_fit_ref 1.347
_refine_ls_hydrogen_treatment noref
_refine_ls_matrix_type full
_refine_ls_number_constraints 0
_refine_ls_number_parameters 496
_refine_ls_number_reflns 11225
_refine_ls_number_restraints 0
_refine_ls_R_factor_all 0.1525
_refine_ls_R_factor_gt 0.055
_refine_ls_shift/su_max 0.0010
_refine_ls_shift/su_mean 0.0000
_refine_ls_structure_factor_coef Fsqd
_refine_ls_weighting_details 'w = 1/[\s^2^(Fo)]'
_refine_ls_weighting_scheme sigma
_refine_ls_wR_factor_all 0.0984
_refine_ls_wR_factor_ref 0.040
_reflns_number_gt 3859
_reflns_number_total 11225
_reflns_threshold_expression I>3.00\s(I)
_cod_data_source_file ja0106319.cif
_cod_data_source_block bj261
_cod_original_cell_volume 4320.0(5)
_cod_original_sg_symbol_H-M 'P 21/a '
_cod_original_formula_sum 'C43 H46 Cl4 N2 O2 P2 Ru2 '
_cod_database_code 4115673

loop_
_symmetry_equiv_pos_as_xyz
'   +x,   +y,   +z'
'1/2-x,1/2+y,   -z'
'   -x,   -y,   -z'
'1/2+x,1/2-y,   +z'

loop_
_atom_site_label
_atom_site_fract_x
_atom_site_fract_y
_atom_site_fract_z
_atom_site_U_iso_or_equiv
_atom_site_occupancy
_atom_site_adp_type
_atom_site_calc_flag
Ru(1) 0.72083(3) 0.41704(6) 0.25277(2) 0.02280(15) 1.000 Uani d
Ru(2) 0.64051(3) 0.57839(6) 0.32240(2) 0.02134(15) 1.000 Uani d
Cl(1) 0.76031(8) 0.4739(2) 0.35309(6) 0.0273(5) 1.000 Uani d
Cl(2) 0.69933(9) 0.6629(2) 0.24119(7) 0.0307(5) 1.000 Uani d
Cl(3) 0.84755(8) 0.4379(2) 0.23658(7) 0.0373(5) 1.000 Uani d
Cl(4) 0.67119(9) 0.7912(2) 0.37062(7) 0.0307(5) 1.000 Uani d
P(1) 0.67526(9) 0.3530(2) 0.16885(7) 0.0254(5) 1.000 Uani d
P(2) 0.58551(9) 0.5041(2) 0.38946(7) 0.0225(5) 1.000 Uani d
O(1) 0.6258(2) 0.4166(4) 0.27649(13) 0.0213(11) 1.000 Uani d
O(2) 0.5569(4) 0.2216(10) -0.0333(4) 0.169(4) 1.000 Uani d
N(1) 0.7412(3) 0.1931(5) 0.2664(2) 0.029(2) 1.000 Uani d
N(2) 0.5308(3) 0.6688(5) 0.2906(2) 0.0210(15) 1.000 Uani d
C(1) 0.7092(3) 0.1753(7) 0.1662(3) 0.028(2) 1.000 Uani d
C(2) 0.7416(3) 0.1156(7) 0.2153(3) 0.029(2) 1.000 Uani d
C(3) 0.7691(4) -0.0200(7) 0.2167(3) 0.037(2) 1.000 Uani d
C(4) 0.7698(4) -0.0899(8) 0.1697(3) 0.042(2) 1.000 Uani d
C(5) 0.7389(4) -0.0344(8) 0.1206(3) 0.044(3) 1.000 Uani d
C(6) 0.7084(4) 0.0988(8) 0.1191(3) 0.035(2) 1.000 Uani d
C(7) 0.6803(4) 0.1345(7) 0.2932(3) 0.034(2) 1.000 Uani d
C(8) 0.8156(4) 0.1698(7) 0.3038(3) 0.038(2) 1.000 Uani d
C(9) 0.7005(4) 0.4435(7) 0.1107(3) 0.029(2) 1.000 Uani d
C(10) 0.7573(4) 0.5398(8) 0.1167(3) 0.040(2) 1.000 Uani d
C(11) 0.7793(4) 0.6043(8) 0.0730(3) 0.053(3) 1.000 Uani d
C(12) 0.7443(5) 0.5710(10) 0.0230(3) 0.062(3) 1.000 Uani d
C(13) 0.6867(5) 0.4748(9) 0.0156(3) 0.063(3) 1.000 Uani d
C(14) 0.6638(4) 0.4096(8) 0.0592(3) 0.042(2) 1.000 Uani d
C(15) 0.5746(4) 0.3356(8) 0.1506(3) 0.030(2) 1.000 Uani d
C(16) 0.5387(4) 0.2209(9) 0.1646(3) 0.053(3) 1.000 Uani d
C(17) 0.4598(5) 0.2111(11) 0.1549(4) 0.077(4) 1.000 Uani d
C(18) 0.4184(5) 0.3212(14) 0.1326(4) 0.087(4) 1.000 Uani d
C(19) 0.4540(5) 0.4358(11) 0.1188(3) 0.074(4) 1.000 Uani d
C(20) 0.5327(4) 0.4481(9) 0.1272(3) 0.051(3) 1.000 Uani d
C(21) 0.4945(3) 0.5886(7) 0.3750(2) 0.018(2) 1.000 Uani d
C(22) 0.4790(3) 0.6651(6) 0.3293(2) 0.021(2) 1.000 Uani d
C(23) 0.4092(3) 0.7319(7) 0.3158(3) 0.025(2) 1.000 Uani d
C(24) 0.3581(3) 0.7210(7) 0.3505(3) 0.029(2) 1.000 Uani d
C(25) 0.3734(4) 0.6434(7) 0.3972(3) 0.030(2) 1.000 Uani d
C(26) 0.4425(3) 0.5790(7) 0.4095(2) 0.025(2) 1.000 Uani d
C(27) 0.4975(3) 0.5850(8) 0.2421(2) 0.036(2) 1.000 Uani d
C(28) 0.5398(4) 0.8156(7) 0.2716(3) 0.034(2) 1.000 Uani d
C(29) 0.6327(3) 0.5612(7) 0.4553(2) 0.019(2) 1.000 Uani d
C(30) 0.7023(4) 0.5020(7) 0.4764(3) 0.030(2) 1.000 Uani d
C(31) 0.7426(3) 0.5487(7) 0.5242(3) 0.033(2) 1.000 Uani d
C(32) 0.7171(4) 0.6571(8) 0.5517(3) 0.037(2) 1.000 Uani d
C(33) 0.6492(4) 0.7187(8) 0.5307(3) 0.045(3) 1.000 Uani d
C(34) 0.6058(4) 0.6717(7) 0.4829(3) 0.033(2) 1.000 Uani d
C(35) 0.5624(3) 0.3219(7) 0.3969(2) 0.023(2) 1.000 Uani d
C(36) 0.5216(4) 0.2524(7) 0.3529(3) 0.033(2) 1.000 Uani d
C(37) 0.4954(4) 0.1202(8) 0.3561(3) 0.038(2) 1.000 Uani d
C(38) 0.5088(4) 0.0514(7) 0.4046(3) 0.045(3) 1.000 Uani d
C(39) 0.5497(4) 0.1145(7) 0.4498(3) 0.039(2) 1.000 Uani d
C(40) 0.5759(4) 0.2486(8) 0.4468(3) 0.035(2) 1.000 Uani d
C(41) 0.4689(7) 0.1501(13) -0.1049(5) 0.144(6) 1.000 Uani d
C(42) 0.4920(7) 0.1920(12) -0.0484(6) 0.103(5) 1.000 Uani d
C(43) 0.4366(7) 0.1869(15) -0.0121(6) 0.160(7) 1.000 Uani d
H(1) 0.7879 -0.0653 0.2512 0.044 1.000 Uiso c
H(2) 0.7931 -0.1825 0.1710 0.050 1.000 Uiso c
H(3) 0.7385 -0.0876 0.0874 0.053 1.000 Uiso c
H(4) 0.6859 0.1398 0.0844 0.042 1.000 Uiso c
H(5) 0.6818 0.1801 0.3281 0.040 1.000 Uiso c
H(6) 0.6314 0.1513 0.2705 0.040 1.000 Uiso c
H(7) 0.6879 0.0338 0.2986 0.040 1.000 Uiso c
H(8) 0.8234 0.0695 0.3102 0.046 1.000 Uiso c
H(9) 0.8564 0.2073 0.2872 0.046 1.000 Uiso c
H(10) 0.8149 0.2174 0.3380 0.046 1.000 Uiso c
H(11) 0.7831 0.5637 0.1530 0.048 1.000 Uiso c
H(12) 0.8199 0.6733 0.0783 0.063 1.000 Uiso c
H(13) 0.7597 0.6154 -0.0082 0.074 1.000 Uiso c
H(14) 0.6616 0.4520 -0.0209 0.076 1.000 Uiso c
H(15) 0.6228 0.3415 0.0538 0.051 1.000 Uiso c
H(16) 0.5684 0.1425 0.1819 0.063 1.000 Uiso c
H(17) 0.4352 0.1258 0.1643 0.092 1.000 Uiso c
H(18) 0.3635 0.3174 0.1265 0.105 1.000 Uiso c
H(19) 0.4236 0.5141 0.1022 0.089 1.000 Uiso c
H(20) 0.5569 0.5329 0.1170 0.061 1.000 Uiso c
H(21) 0.3968 0.7854 0.2824 0.030 1.000 Uiso c
H(22) 0.3099 0.7697 0.3416 0.035 1.000 Uiso c
H(23) 0.3363 0.6343 0.4209 0.036 1.000 Uiso c
H(24) 0.4552 0.5257 0.4429 0.030 1.000 Uiso c
H(25) 0.4508 0.6291 0.2244 0.043 1.000 Uiso c
H(26) 0.5330 0.5812 0.2170 0.043 1.000 Uiso c
H(27) 0.4870 0.4901 0.2531 0.043 1.000 Uiso c
H(28) 0.5620 0.8738 0.3021 0.041 1.000 Uiso c
H(29) 0.5726 0.8155 0.2447 0.041 1.000 Uiso c
H(30) 0.4905 0.8531 0.2556 0.041 1.000 Uiso c
H(31) 0.7225 0.4267 0.4569 0.035 1.000 Uiso c
H(32) 0.7904 0.5040 0.5389 0.040 1.000 Uiso c
H(33) 0.7465 0.6901 0.5857 0.044 1.000 Uiso c
H(34) 0.6312 0.7972 0.5498 0.054 1.000 Uiso c
H(35) 0.5573 0.7152 0.4689 0.040 1.000 Uiso c
H(36) 0.5115 0.3006 0.3182 0.039 1.000 Uiso c
H(37) 0.4672 0.0743 0.3242 0.046 1.000 Uiso c
H(38) 0.4892 -0.0432 0.4072 0.054 1.000 Uiso c
H(39) 0.5600 0.0636 0.4839 0.046 1.000 Uiso c
H(40) 0.6038 0.2938 0.4790 0.042 1.000 Uiso c
H(41) 0.4167 0.1185 -0.1107 0.172 1.000 Uiso c
H(42) 0.4736 0.2300 -0.1283 0.172 1.000 Uiso c
H(43) 0.5011 0.0739 -0.1132 0.172 1.000 Uiso c
H(44) 0.4285 0.2813 0.0007 0.191 1.000 Uiso c
H(45) 0.3891 0.1495 -0.0316 0.191 1.000 Uiso c
H(46) 0.4554 0.1265 0.0186 0.191 1.000 Uiso c

loop_
_atom_site_aniso_label
_atom_site_aniso_U_11
_atom_site_aniso_U_22
_atom_site_aniso_U_33
_atom_site_aniso_U_12
_atom_site_aniso_U_13
_atom_site_aniso_U_23
Ru(1) 0.0229(3) 0.0231(3) 0.0235(3) -0.0002(3) 0.0072(2) 0.0000(3)
Ru(2) 0.0213(3) 0.0208(3) 0.0229(3) -0.0005(3) 0.0065(2) 0.0005(3)
Cl(1) 0.0239(8) 0.0291(11) 0.0287(10) 0.0011(7) 0.0039(7) -0.0014(8)
Cl(2) 0.0337(10) 0.0258(11) 0.0362(11) 0.0015(8) 0.0158(8) 0.0057(8)
Cl(3) 0.0266(9) 0.0479(13) 0.0403(10) -0.0006(9) 0.0139(8) -0.0059(10)
Cl(4) 0.0325(9) 0.0234(11) 0.0385(10) -0.0043(8) 0.0126(8) -0.0034(9)
P(1) 0.0254(10) 0.0252(11) 0.0268(10) 0.0008(8) 0.0073(8) -0.0008(9)
P(2) 0.0217(9) 0.0234(11) 0.0224(10) 0.0014(8) 0.0033(8) 0.0008(8)
O(1) 0.025(2) 0.024(3) 0.016(2) -0.001(2) 0.007(2) 0.001(2)
O(2) 0.081(6) 0.211(11) 0.213(10) -0.036(6) 0.019(7) -0.131(8)
N(1) 0.033(3) 0.018(3) 0.038(4) 0.005(3) 0.013(3) 0.002(3)
N(2) 0.022(3) 0.014(3) 0.026(3) 0.002(2) 0.002(2) 0.006(3)
C(1) 0.028(4) 0.028(5) 0.032(4) -0.004(3) 0.013(3) -0.008(4)
C(2) 0.029(4) 0.038(5) 0.022(4) -0.002(3) 0.009(3) -0.008(4)
C(3) 0.044(5) 0.026(5) 0.041(5) 0.008(4) 0.006(4) -0.004(4)
C(4) 0.063(5) 0.021(5) 0.045(5) 0.004(4) 0.022(4) -0.005(4)
C(5) 0.067(5) 0.038(6) 0.031(5) 0.000(4) 0.016(4) -0.013(4)
C(6) 0.047(4) 0.030(5) 0.030(4) 0.004(4) 0.011(3) -0.007(4)
C(7) 0.041(4) 0.028(5) 0.035(4) -0.005(3) 0.014(4) 0.005(4)
C(8) 0.044(5) 0.037(5) 0.031(4) 0.011(4) -0.002(4) 0.002(4)
C(9) 0.047(4) 0.017(5) 0.026(4) 0.000(4) 0.016(3) -0.001(3)
C(10) 0.043(4) 0.037(5) 0.043(5) 0.000(4) 0.020(4) 0.010(4)
C(11) 0.063(6) 0.043(6) 0.058(6) -0.012(5) 0.026(5) 0.002(5)
C(12) 0.094(7) 0.060(7) 0.038(5) -0.008(6) 0.032(5) 0.003(5)
C(13) 0.096(7) 0.064(7) 0.029(5) -0.011(6) 0.011(5) 0.005(5)
C(14) 0.055(5) 0.042(5) 0.030(4) 0.001(4) 0.009(4) 0.004(4)
C(15) 0.021(4) 0.038(5) 0.034(4) 0.001(4) 0.007(3) -0.014(4)
C(16) 0.035(5) 0.071(7) 0.055(6) -0.006(5) 0.014(4) 0.005(5)
C(17) 0.036(5) 0.116(10) 0.078(7) -0.025(6) 0.008(5) -0.013(7)
C(18) 0.024(5) 0.141(12) 0.098(9) -0.009(6) 0.014(5) -0.051(9)
C(19) 0.055(6) 0.095(9) 0.064(6) 0.024(6) -0.011(5) -0.015(7)
C(20) 0.036(4) 0.063(7) 0.050(5) 0.014(5) -0.001(4) -0.012(5)
C(21) 0.020(3) 0.012(4) 0.023(3) 0.000(3) 0.006(3) 0.000(3)
C(22) 0.021(3) 0.016(4) 0.028(4) -0.005(3) 0.010(3) -0.007(3)
C(23) 0.022(4) 0.020(4) 0.034(4) 0.004(3) 0.007(3) 0.003(3)
C(24) 0.023(4) 0.025(4) 0.040(5) -0.002(3) 0.005(3) -0.006(4)
C(25) 0.026(4) 0.033(5) 0.034(4) -0.002(3) 0.016(3) -0.006(4)
C(26) 0.024(3) 0.026(4) 0.026(4) 0.001(4) 0.005(3) 0.002(4)
C(27) 0.038(4) 0.049(5) 0.018(4) 0.005(4) -0.002(3) -0.011(4)
C(28) 0.039(4) 0.032(5) 0.034(4) 0.011(4) 0.016(4) 0.008(4)
C(29) 0.026(3) 0.017(4) 0.015(3) -0.002(3) 0.007(3) -0.003(3)
C(30) 0.029(4) 0.026(5) 0.033(4) -0.003(3) 0.006(3) 0.000(4)
C(31) 0.029(4) 0.034(5) 0.034(4) -0.004(3) -0.001(3) 0.015(4)
C(32) 0.033(4) 0.041(5) 0.033(5) -0.014(4) -0.005(4) 0.000(4)
C(33) 0.072(6) 0.026(5) 0.039(5) -0.016(4) 0.018(4) -0.007(4)
C(34) 0.041(4) 0.034(5) 0.027(4) -0.005(4) 0.012(4) 0.003(4)
C(35) 0.022(3) 0.029(4) 0.015(4) 0.006(3) -0.006(3) -0.003(3)
C(36) 0.040(4) 0.022(5) 0.034(4) -0.004(4) 0.001(4) -0.002(4)
C(37) 0.044(5) 0.029(5) 0.042(5) -0.007(4) 0.008(4) -0.013(4)
C(38) 0.045(5) 0.016(5) 0.075(6) -0.005(4) 0.014(5) -0.003(4)
C(39) 0.035(4) 0.029(5) 0.050(5) -0.013(4) 0.003(4) 0.016(4)
C(40) 0.031(4) 0.039(5) 0.032(4) -0.015(4) -0.006(3) 0.007(4)
C(41) 0.183(13) 0.121(12) 0.123(11) -0.074(10) 0.015(10) -0.023(9)
C(42) 0.081(9) 0.091(10) 0.133(12) -0.010(8) 0.004(9) -0.045(8)
C(43) 0.107(11) 0.20(2) 0.181(14) 0.014(10) 0.047(10) -0.079(12)

loop_
_atom_type_symbol
_atom_type_oxidation_number
_atom_type_number_in_cell
_atom_type_scat_dispersion_real
_atom_type_scat_dispersion_imag
_atom_type_scat_source
C 0 172 0.002 0.002
;International Tables for Crystallography
(1992, Vol. C, Tables 4.2.6.8 and 6.1.1.1)
;
H 0 184 0.000 0.000
;International Tables for Crystallography
(1992, Vol. C, Table 6.1.1.2)
;
Cl 0 16 0.132 0.159
;International Tables for Crystallography
(1992, Vol. C, Tables 4.2.6.8 and 6.1.1.1)
;
N 0 8 0.004 0.003
;International Tables for Crystallography
(1992, Vol. C, Tables 4.2.6.8 and 6.1.1.1)
;
O 0 8 0.008 0.006
;International Tables for Crystallography
(1992, Vol. C, Tables 4.2.6.8 and 6.1.1.1)
;
P 0 8 0.090 0.095
;International Tables for Crystallography
(1992, Vol. C, Tables 4.2.6.8 and 6.1.1.1)
;
Ru 0 8 -1.420 0.836
;International Tables for Crystallography
(1992, Vol. C, Tables 4.2.6.8 and 6.1.1.1)
;

loop_
_geom_angle_atom_site_label_1
_geom_angle_atom_site_label_2
_geom_angle_atom_site_label_3
_geom_angle
_geom_angle_publ_flag
Ru(2) Ru(1) Cl(1) 51.21(4) yes
Ru(2) Ru(1) Cl(2) 57.70(4) yes
Ru(2) Ru(1) Cl(3) 130.54(5) yes
Ru(2) Ru(1) P(1) 125.55(5) yes
Ru(2) Ru(1) O(1) 40.75(12) yes
Ru(2) Ru(1) N(1) 120.78(14) yes
Cl(1) Ru(1) Cl(2) 85.62(6) yes
Cl(1) Ru(1) Cl(3) 92.44(5) yes
Cl(1) Ru(1) P(1) 173.00(6) yes
Cl(1) Ru(1) O(1) 78.51(11) yes
Cl(1) Ru(1) N(1) 92.43(14) yes
Cl(2) Ru(1) Cl(3) 92.11(6) yes
Cl(2) Ru(1) P(1) 97.44(6) yes
Cl(2) Ru(1) O(1) 84.54(13) yes
Cl(2) Ru(1) N(1) 178.03(15) yes
Cl(3) Ru(1) P(1) 93.74(6) yes
Cl(3) Ru(1) O(1) 170.54(12) yes
Cl(3) Ru(1) N(1) 88.20(14) yes
P(1) Ru(1) O(1) 95.46(11) yes
P(1) Ru(1) N(1) 84.48(14) yes
O(1) Ru(1) N(1) 94.9(2) yes
Ru(1) Ru(2) Cl(1) 56.87(4) yes
Ru(1) Ru(2) Cl(2) 51.05(4) yes
Ru(1) Ru(2) Cl(4) 131.60(5) yes
Ru(1) Ru(2) P(2) 128.86(5) yes
Ru(1) Ru(2) O(1) 40.60(10) yes
Ru(1) Ru(2) N(2) 120.33(13) yes
Cl(1) Ru(2) Cl(2) 84.94(5) yes
Cl(1) Ru(2) Cl(4) 94.31(6) yes
Cl(1) Ru(2) P(2) 96.96(6) yes
Cl(1) Ru(2) O(1) 83.11(11) yes
Cl(1) Ru(2) N(2) 177.18(14) yes
Cl(2) Ru(2) Cl(4) 92.68(6) yes
Cl(2) Ru(2) P(2) 177.50(6) yes
Cl(2) Ru(2) O(1) 78.86(12) yes
Cl(2) Ru(2) N(2) 93.34(14) yes
Cl(4) Ru(2) P(2) 88.80(6) yes
Cl(4) Ru(2) O(1) 171.33(12) yes
Cl(4) Ru(2) N(2) 87.99(14) yes
P(2) Ru(2) O(1) 99.72(12) yes
P(2) Ru(2) N(2) 84.70(14) yes
O(1) Ru(2) N(2) 94.4(2) yes
Ru(1) Cl(1) Ru(2) 71.92(4) yes
Ru(1) Cl(2) Ru(2) 71.25(5) yes
Ru(1) P(1) C(1) 102.9(2) yes
Ru(1) P(1) C(9) 122.2(2) yes
Ru(1) P(1) C(15) 117.2(2) yes
C(1) P(1) C(9) 106.3(3) yes
C(1) P(1) C(15) 103.7(3) yes
C(9) P(1) C(15) 102.8(3) yes
Ru(2) P(2) C(21) 102.5(2) yes
Ru(2) P(2) C(29) 113.6(2) yes
Ru(2) P(2) C(35) 121.9(2) yes
C(21) P(2) C(29) 108.3(3) yes
C(21) P(2) C(35) 103.4(3) yes
C(29) P(2) C(35) 105.9(3) yes
Ru(1) O(1) Ru(2) 98.6(2) yes
Ru(1) N(1) C(2) 112.2(4) yes
Ru(1) N(1) C(7) 108.6(4) yes
Ru(1) N(1) C(8) 110.4(4) yes
C(2) N(1) C(7) 108.8(5) yes
C(2) N(1) C(8) 109.1(5) yes
C(7) N(1) C(8) 107.7(5) yes
Ru(2) N(2) C(22) 113.0(4) yes
Ru(2) N(2) C(27) 107.3(4) yes
Ru(2) N(2) C(28) 110.2(4) yes
C(22) N(2) C(27) 108.6(5) yes
C(22) N(2) C(28) 110.6(5) yes
C(27) N(2) C(28) 106.8(5) yes
P(1) C(1) C(2) 116.3(5) yes
P(1) C(1) C(6) 124.7(5) yes
C(2) C(1) C(6) 118.9(6) yes
N(1) C(2) C(1) 120.0(6) yes
N(1) C(2) C(3) 119.9(6) yes
C(1) C(2) C(3) 119.9(6) yes
C(2) C(3) C(4) 119.5(7) yes
C(2) C(3) H(1) 120.2 no
C(4) C(3) H(1) 120.2 no
C(3) C(4) C(5) 122.1(7) yes
C(3) C(4) H(2) 118.9 no
C(5) C(4) H(2) 118.9 no
C(4) C(5) C(6) 118.4(6) yes
C(4) C(5) H(3) 120.8 no
C(6) C(5) H(3) 120.8 no
C(1) C(6) C(5) 120.9(6) yes
C(1) C(6) H(4) 119.5 no
C(5) C(6) H(4) 119.5 no
N(1) C(7) H(5) 109.5 no
N(1) C(7) H(6) 109.5 no
N(1) C(7) H(7) 109.5 no
H(5) C(7) H(6) 109.5 no
H(5) C(7) H(7) 109.5 no
H(6) C(7) H(7) 109.5 no
N(1) C(8) H(8) 109.5 no
N(1) C(8) H(9) 109.5 no
N(1) C(8) H(10) 109.5 no
H(8) C(8) H(9) 109.5 no
H(8) C(8) H(10) 109.5 no
H(9) C(8) H(10) 109.5 no
P(1) C(9) C(10) 121.2(5) yes
P(1) C(9) C(14) 119.7(6) yes
C(10) C(9) C(14) 119.0(7) yes
C(9) C(10) C(11) 121.9(7) yes
C(9) C(10) H(11) 119.1 no
C(11) C(10) H(11) 119.1 no
C(10) C(11) C(12) 119.2(8) yes
C(10) C(11) H(12) 120.4 no
C(12) C(11) H(12) 120.4 no
C(11) C(12) C(13) 120.4(8) yes
C(11) C(12) H(13) 119.8 no
C(13) C(12) H(13) 119.8 no
C(12) C(13) C(14) 121.0(7) yes
C(12) C(13) H(14) 119.5 no
C(14) C(13) H(14) 119.5 no
C(9) C(14) C(13) 118.5(7) yes
C(9) C(14) H(15) 120.8 no
C(13) C(14) H(15) 120.8 no
P(1) C(15) C(16) 121.2(6) yes
P(1) C(15) C(20) 119.2(6) yes
C(16) C(15) C(20) 119.2(7) yes
C(15) C(16) C(17) 121.8(8) yes
C(15) C(16) H(16) 119.1 no
C(17) C(16) H(16) 119.1 no
C(16) C(17) C(18) 119.3(9) yes
C(16) C(17) H(17) 120.3 no
C(18) C(17) H(17) 120.4 no
C(17) C(18) C(19) 119.1(9) yes
C(17) C(18) H(18) 120.5 no
C(19) C(18) H(18) 120.5 no
C(18) C(19) C(20) 123.0(9) yes
C(18) C(19) H(19) 118.5 no
C(20) C(19) H(19) 118.5 no
C(15) C(20) C(19) 117.5(8) yes
C(15) C(20) H(20) 121.2 no
C(19) C(20) H(20) 121.2 no
P(2) C(21) C(22) 117.1(5) yes
P(2) C(21) C(26) 122.3(5) yes
C(22) C(21) C(26) 120.6(5) yes
N(2) C(22) C(21) 121.4(5) yes
N(2) C(22) C(23) 118.7(5) yes
C(21) C(22) C(23) 119.6(6) yes
C(22) C(23) C(24) 119.1(6) yes
C(22) C(23) H(21) 120.5 no
C(24) C(23) H(21) 120.5 no
C(23) C(24) C(25) 121.7(6) yes
C(23) C(24) H(22) 119.1 no
C(25) C(24) H(22) 119.1 no
C(24) C(25) C(26) 118.0(6) yes
C(24) C(25) H(23) 121.0 no
C(26) C(25) H(23) 121.0 no
C(21) C(26) C(25) 121.0(6) yes
C(21) C(26) H(24) 119.5 no
C(25) C(26) H(24) 119.5 no
N(2) C(27) H(25) 109.5 no
N(2) C(27) H(26) 109.5 no
N(2) C(27) H(27) 109.5 no
H(25) C(27) H(26) 109.5 no
H(25) C(27) H(27) 109.5 no
H(26) C(27) H(27) 109.5 no
N(2) C(28) H(28) 109.5 no
N(2) C(28) H(29) 109.5 no
N(2) C(28) H(30) 109.5 no
H(28) C(28) H(29) 109.5 no
H(28) C(28) H(30) 109.5 no
H(29) C(28) H(30) 109.5 no
P(2) C(29) C(30) 118.3(5) yes
P(2) C(29) C(34) 122.4(5) yes
C(30) C(29) C(34) 119.0(6) yes
C(29) C(30) C(31) 120.5(6) yes
C(29) C(30) H(31) 119.8 no
C(31) C(30) H(31) 119.7 no
C(30) C(31) C(32) 121.3(6) yes
C(30) C(31) H(32) 119.4 no
C(32) C(31) H(32) 119.4 no
C(31) C(32) C(33) 118.8(6) yes
C(31) C(32) H(33) 120.6 no
C(33) C(32) H(33) 120.6 no
C(32) C(33) C(34) 121.6(7) yes
C(32) C(33) H(34) 119.2 no
C(34) C(33) H(34) 119.2 no
C(29) C(34) C(33) 118.9(6) yes
C(29) C(34) H(35) 120.6 no
C(33) C(34) H(35) 120.6 no
P(2) C(35) C(36) 118.5(5) yes
P(2) C(35) C(40) 124.0(5) yes
C(36) C(35) C(40) 117.1(6) yes
C(35) C(36) C(37) 122.6(7) yes
C(35) C(36) H(36) 118.7 no
C(37) C(36) H(36) 118.7 no
C(36) C(37) C(38) 119.4(7) yes
C(36) C(37) H(37) 120.3 no
C(38) C(37) H(37) 120.3 no
C(37) C(38) C(39) 120.7(7) yes
C(37) C(38) H(38) 119.6 no
C(39) C(38) H(38) 119.6 no
C(38) C(39) C(40) 120.1(6) yes
C(38) C(39) H(39) 120.0 no
C(40) C(39) H(39) 120.0 no
C(35) C(40) C(39) 120.0(6) yes
C(35) C(40) H(40) 120.0 no
C(39) C(40) H(40) 120.0 no
C(42) C(41) H(41) 109.5 no
C(42) C(41) H(42) 109.5 no
C(42) C(41) H(43) 109.5 no
H(41) C(41) H(42) 109.5 no
H(41) C(41) H(43) 109.5 no
H(42) C(41) H(43) 109.5 no
O(2) C(42) C(41) 117.9(14) yes
O(2) C(42) C(43) 122.9(13) yes
C(41) C(42) C(43) 119.1(12) yes
C(42) C(43) H(44) 109.5 no
C(42) C(43) H(45) 109.5 no
C(42) C(43) H(46) 109.5 no
H(44) C(43) H(45) 109.5 no
H(44) C(43) H(46) 109.5 no
H(45) C(43) H(46) 109.5 no

loop_
_geom_bond_atom_site_label_1
_geom_bond_atom_site_label_2
_geom_bond_distance
_geom_bond_publ_flag
Ru(1) Ru(2) 2.9173(7) yes
Ru(1) Cl(1) 2.570(2) yes
Ru(1) Cl(2) 2.396(2) yes
Ru(1) Cl(3) 2.411(2) yes
Ru(1) P(1) 2.224(2) yes
Ru(1) O(1) 1.921(4) yes
Ru(1) N(1) 2.193(5) yes
Ru(2) Cl(1) 2.3921(15) yes
Ru(2) Cl(2) 2.604(2) yes
Ru(2) Cl(4) 2.390(2) yes
Ru(2) P(2) 2.230(2) yes
Ru(2) O(1) 1.926(4) yes
Ru(2) N(2) 2.187(5) yes
P(1) C(1) 1.815(7) yes
P(1) C(9) 1.832(6) yes
P(1) C(15) 1.807(6) yes
P(2) C(21) 1.816(6) yes
P(2) C(29) 1.816(6) yes
P(2) C(35) 1.812(7) yes
O(2) C(42) 1.205(11) yes
N(1) C(2) 1.492(7) yes
N(1) C(7) 1.504(8) yes
N(1) C(8) 1.520(7) yes
N(2) C(22) 1.471(7) yes
N(2) C(27) 1.500(7) yes
N(2) C(28) 1.504(8) yes
C(1) C(2) 1.398(8) yes
C(1) C(6) 1.397(8) yes
C(2) C(3) 1.390(9) yes
C(3) C(4) 1.367(9) yes
C(3) H(1) 0.98 no
C(4) C(5) 1.376(9) yes
C(4) H(2) 0.98 no
C(5) C(6) 1.389(9) yes
C(5) H(3) 0.98 no
C(6) H(4) 0.98 no
C(7) H(5) 0.98 no
C(7) H(6) 0.98 no
C(7) H(7) 0.98 no
C(8) H(8) 0.98 no
C(8) H(9) 0.98 no
C(8) H(10) 0.98 no
C(9) C(10) 1.371(8) yes
C(9) C(14) 1.392(8) yes
C(10) C(11) 1.387(9) yes
C(10) H(11) 0.98 no
C(11) C(12) 1.348(9) yes
C(11) H(12) 0.98 no
C(12) C(13) 1.379(10) yes
C(12) H(13) 0.98 no
C(13) C(14) 1.393(9) yes
C(13) H(14) 0.98 no
C(14) H(15) 0.98 no
C(15) C(16) 1.355(10) yes
C(15) C(20) 1.390(9) yes
C(16) C(17) 1.410(10) yes
C(16) H(16) 0.98 no
C(17) C(18) 1.358(13) yes
C(17) H(17) 0.98 no
C(18) C(19) 1.349(13) yes
C(18) H(18) 0.98 no
C(19) C(20) 1.410(10) yes
C(19) H(19) 0.98 no
C(20) H(20) 0.98 no
C(21) C(22) 1.355(8) yes
C(21) C(26) 1.395(7) yes
C(22) C(23) 1.405(8) yes
C(23) C(24) 1.386(8) yes
C(23) H(21) 0.98 no
C(24) C(25) 1.383(8) yes
C(24) H(22) 0.98 no
C(25) C(26) 1.381(8) yes
C(25) H(23) 0.98 no
C(26) H(24) 0.98 no
C(27) H(25) 0.98 no
C(27) H(26) 0.98 no
C(27) H(27) 0.98 no
C(28) H(28) 0.98 no
C(28) H(29) 0.98 no
C(28) H(30) 0.98 no
C(29) C(30) 1.400(8) yes
C(29) C(34) 1.403(8) yes
C(30) C(31) 1.372(8) yes
C(30) H(31) 0.98 no
C(31) C(32) 1.375(9) yes
C(31) H(32) 0.98 no
C(32) C(33) 1.384(9) yes
C(32) H(33) 0.98 no
C(33) C(34) 1.394(9) yes
C(33) H(34) 0.98 no
C(34) H(35) 0.98 no
C(35) C(36) 1.393(8) yes
C(35) C(40) 1.427(8) yes
C(36) C(37) 1.360(9) yes
C(36) H(36) 0.98 no
C(37) C(38) 1.375(9) yes
C(37) H(37) 0.98 no
C(38) C(39) 1.387(9) yes
C(38) H(38) 0.98 no
C(39) C(40) 1.375(9) yes
C(39) H(39) 0.98 no
C(40) H(40) 0.98 no
C(41) C(42) 1.470(14) yes
C(41) H(41) 0.98 no
C(41) H(42) 0.98 no
C(41) H(43) 0.98 no
C(42) C(43) 1.48(2) yes
C(43) H(44) 0.98 no
C(43) H(45) 0.98 no
C(43) H(46) 0.98 no

loop_
_geom_contact_atom_site_label_1
_geom_contact_atom_site_label_2
_geom_contact_distance
_geom_contact_site_symmetry_2
_geom_contact_publ_flag
Cl(1) C(24) 3.424(7) 4_565 no
Cl(1) C(32) 3.849(7) 2_646 no
Cl(2) C(4) 3.365(8) 1_565 no
Cl(2) C(3) 3.389(7) 1_565 no
Cl(2) C(24) 3.788(6) 4_565 no
Cl(3) C(17) 3.453(9) 4 no
Cl(3) C(37) 3.710(7) 4 no
Cl(3) C(23) 3.805(6) 4_565 no
Cl(4) C(24) 3.514(6) 4_565 no
Cl(4) C(25) 3.660(6) 4_565 no
Cl(4) C(31) 3.761(6) 2_656 no
Cl(4) C(7) 3.845(7) 1_565 no
O(2) C(14) 3.296(10) . no
O(2) C(13) 3.452(12) . no
O(2) C(11) 3.482(11) 2_645 no
Ru(2) H(22) 3.3540 4_565 no
Cl(1) H(22) 2.6492 4_565 no
Cl(3) H(17) 2.6944 4 no
Cl(3) H(37) 2.8154 4 no
Cl(3) H(21) 2.9656 4_565 no
Cl(4) H(22) 2.8008 4_565 no
O(2) H(15) 2.5810 . no
O(2) H(12) 2.7175 2_645 no
O(2) H(14) 2.8906 . no
C(5) H(41) 2.9001 3_655 no
C(6) H(18) 2.8980 4 no
C(6) H(13) 2.9661 2_645 no
C(23) H(1) 2.9625 4_455 no
C(24) H(8) 2.9918 4_455 no
C(31) H(23) 2.7829 3_666 no
C(32) H(31) 2.8283 2_656 no
H(2) H(11) 2.4736 1_545 no
H(3) H(45) 2.5584 3_655 no
H(4) H(13) 2.3274 2_645 no
H(5) H(33) 2.3344 2_646 no
H(10) H(33) 2.4063 2_646 no
H(14) H(19) 2.3649 3_665 no
H(20) H(42) 2.3664 3_665 no
H(31) H(33) 2.6123 2_646 no

loop_
_geom_torsion_atom_site_label_1
_geom_torsion_atom_site_label_2
_geom_torsion_atom_site_label_3
_geom_torsion_atom_site_label_4
_geom_torsion
_geom_torsion_publ_flag
Ru(1) Ru(2) P(2) C(21) -132.2(2) no
Ru(1) Ru(2) P(2) C(29) 111.2(2) no
Ru(1) Ru(2) P(2) C(35) -17.5(3) no
Ru(1) Ru(2) N(2) C(22) 143.2(3) no
Ru(1) Ru(2) N(2) C(27) 23.5(4) no
Ru(1) Ru(2) N(2) C(28) -92.5(4) no
Ru(1) Cl(1) Ru(2) Cl(2) -45.91(5) no
Ru(1) Cl(1) Ru(2) Cl(4) -138.23(5) no
Ru(1) Cl(1) Ru(2) P(2) 132.46(6) no
Ru(1) Cl(1) Ru(2) O(1) 33.45(11) no
Ru(1) Cl(1) Ru(2) N(2) 6.6(29) no
Ru(1) Cl(2) Ru(2) Cl(1) 50.66(5) no
Ru(1) Cl(2) Ru(2) Cl(4) 144.76(5) no
Ru(1) Cl(2) Ru(2) P(2) -88.9(15) no
Ru(1) Cl(2) Ru(2) O(1) -33.30(11) no
Ru(1) Cl(2) Ru(2) N(2) -127.10(13) no
Ru(1) P(1) C(1) C(2) 10.2(5) no
Ru(1) P(1) C(1) C(6) -166.4(5) no
Ru(1) P(1) C(9) C(10) 10.4(7) no
Ru(1) P(1) C(9) C(14) -172.6(5) no
Ru(1) P(1) C(15) C(16) -78.9(7) no
Ru(1) P(1) C(15) C(20) 93.9(6) no
Ru(1) O(1) Ru(2) Cl(1) -45.18(13) no
Ru(1) O(1) Ru(2) Cl(2) 41.00(12) no
Ru(1) O(1) Ru(2) Cl(4) 28.0(9) no
Ru(1) O(1) Ru(2) P(2) -141.09(12) no
Ru(1) O(1) Ru(2) N(2) 133.5(2) no
Ru(1) N(1) C(2) C(1) -18.6(7) no
Ru(1) N(1) C(2) C(3) 166.4(5) no
Ru(2) Ru(1) P(1) C(1) -138.9(2) no
Ru(2) Ru(1) P(1) C(9) 102.2(3) no
Ru(2) Ru(1) P(1) C(15) -25.9(3) no
Ru(2) Ru(1) N(1) C(2) 147.7(3) no
Ru(2) Ru(1) N(1) C(7) 27.5(4) no
Ru(2) Ru(1) N(1) C(8) -90.4(4) no
Ru(2) Cl(1) Ru(1) Cl(2) 51.24(5) no
Ru(2) Cl(1) Ru(1) Cl(3) 143.17(6) no
Ru(2) Cl(1) Ru(1) P(1) -64.9(5) no
Ru(2) Cl(1) Ru(1) O(1) -34.06(13) no
Ru(2) Cl(1) Ru(1) N(1) -128.53(14) no
Ru(2) Cl(2) Ru(1) Cl(1) -45.98(4) no
Ru(2) Cl(2) Ru(1) Cl(3) -138.27(5) no
Ru(2) Cl(2) Ru(1) P(1) 127.68(5) no
Ru(2) Cl(2) Ru(1) O(1) 32.87(10) no
Ru(2) Cl(2) Ru(1) N(1) -39.4(41) no
Ru(2) P(2) C(21) C(22) 3.4(5) no
Ru(2) P(2) C(21) C(26) -175.3(5) no
Ru(2) P(2) C(29) C(30) -70.9(5) no
Ru(2) P(2) C(29) C(34) 102.3(5) no
Ru(2) P(2) C(35) C(36) -51.6(6) no
Ru(2) P(2) C(35) C(40) 135.8(5) no
Ru(2) O(1) Ru(1) Cl(1) 41.98(12) no
Ru(2) O(1) Ru(1) Cl(2) -44.65(13) no
Ru(2) O(1) Ru(1) Cl(3) 24.9(9) no
Ru(2) O(1) Ru(1) P(1) -141.62(13) no
Ru(2) O(1) Ru(1) N(1) 133.5(2) no
Ru(2) N(2) C(22) C(21) -12.1(7) no
Ru(2) N(2) C(22) C(23) 173.9(4) no
Cl(1) Ru(1) Ru(2) Cl(2) 113.09(7) no
Cl(1) Ru(1) Ru(2) Cl(4) 62.66(8) no
Cl(1) Ru(1) Ru(2) P(2) -70.12(7) no
Cl(1) Ru(1) Ru(2) O(1) -122.8(2) no
Cl(1) Ru(1) Ru(2) N(2) -179.6(2) no
Cl(1) Ru(1) P(1) C(1) -78.7(6) no
Cl(1) Ru(1) P(1) C(9) 162.4(5) no
Cl(1) Ru(1) P(1) C(15) 34.3(6) no
Cl(1) Ru(1) N(1) C(2) -167.1(4) no
Cl(1) Ru(1) N(1) C(7) 72.7(4) no
Cl(1) Ru(1) N(1) C(8) -45.2(4) no
Cl(1) Ru(2) Ru(1) Cl(2) -113.09(7) no
Cl(1) Ru(2) Ru(1) Cl(3) -52.01(8) no
Cl(1) Ru(2) Ru(1) P(1) 172.20(8) no
Cl(1) Ru(2) Ru(1) O(1) 122.8(2) no
Cl(1) Ru(2) Ru(1) N(1) 65.5(2) no
Cl(1) Ru(2) P(2) C(21) 175.3(2) no
Cl(1) Ru(2) P(2) C(29) 58.7(2) no
Cl(1) Ru(2) P(2) C(35) -70.0(2) no
Cl(1) Ru(2) N(2) C(22) 136.8(27) no
Cl(1) Ru(2) N(2) C(27) 17.1(31) no
Cl(1) Ru(2) N(2) C(28) -98.9(28) no
Cl(2) Ru(1) Ru(2) Cl(4) -50.43(7) no
Cl(2) Ru(1) Ru(2) P(2) 176.79(7) no
Cl(2) Ru(1) Ru(2) O(1) 124.1(2) no
Cl(2) Ru(1) Ru(2) N(2) 67.3(2) no
Cl(2) Ru(1) P(1) C(1) 165.8(2) no
Cl(2) Ru(1) P(1) C(9) 46.9(3) no
Cl(2) Ru(1) P(1) C(15) -81.2(3) no
Cl(2) Ru(1) N(1) C(2) -173.6(39) no
Cl(2) Ru(1) N(1) C(7) 66.1(42) no
Cl(2) Ru(1) N(1) C(8) -51.7(43) no
Cl(2) Ru(2) Ru(1) Cl(3) 61.08(8) no
Cl(2) Ru(2) Ru(1) P(1) -74.71(8) no
Cl(2) Ru(2) Ru(1) O(1) -124.1(2) no
Cl(2) Ru(2) Ru(1) N(1) 178.5(2) no
Cl(2) Ru(2) P(2) C(21) -45.3(16) no
Cl(2) Ru(2) P(2) C(29) -161.9(15) no
Cl(2) Ru(2) P(2) C(35) 69.4(15) no
Cl(2) Ru(2) N(2) C(22) -170.8(4) no
Cl(2) Ru(2) N(2) C(27) 69.5(4) no
Cl(2) Ru(2) N(2) C(28) -46.5(4) no
Cl(3) Ru(1) Ru(2) Cl(4) 10.65(9) no
Cl(3) Ru(1) Ru(2) P(2) -122.13(8) no
Cl(3) Ru(1) Ru(2) O(1) -174.8(2) no
Cl(3) Ru(1) Ru(2) N(2) 128.4(2) no
Cl(3) Ru(1) P(1) C(1) 73.2(2) no
Cl(3) Ru(1) P(1) C(9) -45.7(3) no
Cl(3) Ru(1) P(1) C(15) -173.8(3) no
Cl(3) Ru(1) N(1) C(2) -74.7(4) no
Cl(3) Ru(1) N(1) C(7) 165.0(4) no
Cl(3) Ru(1) N(1) C(8) 47.2(4) no
Cl(4) Ru(2) Ru(1) P(1) -125.14(9) no
Cl(4) Ru(2) Ru(1) O(1) -174.6(2) no
Cl(4) Ru(2) Ru(1) N(1) 128.1(2) no
Cl(4) Ru(2) P(2) C(21) 81.1(2) no
Cl(4) Ru(2) P(2) C(29) -35.5(2) no
Cl(4) Ru(2) P(2) C(35) -164.2(2) no
Cl(4) Ru(2) N(2) C(22) -78.3(4) no
Cl(4) Ru(2) N(2) C(27) 162.0(4) no
Cl(4) Ru(2) N(2) C(28) 46.0(4) no
P(1) Ru(1) Ru(2) P(2) 102.08(9) no
P(1) Ru(1) Ru(2) O(1) 49.4(2) no
P(1) Ru(1) Ru(2) N(2) -7.4(2) no
P(1) Ru(1) N(1) C(2) 19.2(4) no
P(1) Ru(1) N(1) C(7) -101.0(4) no
P(1) Ru(1) N(1) C(8) 141.1(4) no
P(1) C(1) C(2) N(1) 5.0(8) no
P(1) C(1) C(2) C(3) -179.9(5) no
P(1) C(1) C(6) C(5) 176.7(6) no
P(1) C(9) C(10) C(11) 176.9(6) no
P(1) C(9) C(14) C(13) -176.7(6) no
P(1) C(15) C(16) C(17) 174.2(6) no
P(1) C(15) C(20) C(19) -173.5(6) no
P(2) Ru(2) Ru(1) O(1) 52.6(2) no
P(2) Ru(2) Ru(1) N(1) -4.7(2) no
P(2) Ru(2) N(2) C(22) 10.7(4) no
P(2) Ru(2) N(2) C(27) -109.0(4) no
P(2) Ru(2) N(2) C(28) 135.0(4) no
P(2) C(21) C(22) N(2) 5.5(8) no
P(2) C(21) C(22) C(23) 179.5(5) no
P(2) C(21) C(26) C(25) -179.4(5) no
P(2) C(29) C(30) C(31) 175.4(5) no
P(2) C(29) C(34) C(33) -173.5(5) no
P(2) C(35) C(36) C(37) -173.3(6) no
P(2) C(35) C(40) C(39) 173.4(5) no
O(1) Ru(1) Ru(2) N(2) -56.9(2) no
O(1) Ru(1) P(1) C(1) -109.0(2) no
O(1) Ru(1) P(1) C(9) 132.1(3) no
O(1) Ru(1) P(1) C(15) 4.0(3) no
O(1) Ru(1) N(1) C(2) 114.3(4) no
O(1) Ru(1) N(1) C(7) -6.0(4) no
O(1) Ru(1) N(1) C(8) -123.9(4) no
O(1) Ru(2) Ru(1) N(1) -57.3(2) no
O(1) Ru(2) P(2) C(21) -100.6(2) no
O(1) Ru(2) P(2) C(29) 142.8(3) no
O(1) Ru(2) P(2) C(35) 14.1(3) no
O(1) Ru(2) N(2) C(22) 110.1(4) no
O(1) Ru(2) N(2) C(27) -9.6(4) no
O(1) Ru(2) N(2) C(28) -125.6(4) no
N(1) Ru(1) Ru(2) N(2) -114.2(2) no
N(1) Ru(1) P(1) C(1) -14.6(3) no
N(1) Ru(1) P(1) C(9) -133.5(3) no
N(1) Ru(1) P(1) C(15) 98.3(3) no
N(1) C(2) C(1) C(6) -178.2(6) no
N(1) C(2) C(3) C(4) -179.5(6) no
N(2) Ru(2) P(2) C(21) -7.0(2) no
N(2) Ru(2) P(2) C(29) -123.6(3) no
N(2) Ru(2) P(2) C(35) 107.7(3) no
N(2) C(22) C(21) C(26) -175.7(5) no
N(2) C(22) C(23) C(24) 175.8(5) no
C(1) P(1) C(9) C(10) -106.8(6) no
C(1) P(1) C(9) C(14) 70.2(6) no
C(1) P(1) C(15) C(16) 33.6(7) no
C(1) P(1) C(15) C(20) -153.6(6) no
C(1) C(2) N(1) C(7) 101.6(7) no
C(1) C(2) N(1) C(8) -141.1(6) no
C(1) C(2) C(3) C(4) 5.4(10) no
C(1) C(6) C(5) C(4) 0.3(11) no
C(2) C(1) P(1) C(9) 139.6(5) no
C(2) C(1) P(1) C(15) -112.4(5) no
C(2) C(1) C(6) C(5) 0.2(10) no
C(2) C(3) C(4) C(5) -4.9(11) no
C(3) C(2) N(1) C(7) -73.5(7) no
C(3) C(2) N(1) C(8) 43.8(8) no
C(3) C(2) C(1) C(6) -3.1(10) no
C(3) C(4) C(5) C(6) 2.1(12) no
C(6) C(1) P(1) C(9) -37.0(7) no
C(6) C(1) P(1) C(15) 71.1(6) no
C(9) P(1) C(15) C(16) 144.2(6) no
C(9) P(1) C(15) C(20) -43.0(6) no
C(9) C(10) C(11) C(12) -0.4(13) no
C(9) C(14) C(13) C(12) -0.2(13) no
C(10) C(9) P(1) C(15) 144.5(6) no
C(10) C(9) C(14) C(13) 0.3(11) no
C(10) C(11) C(12) C(13) 0.5(14) no
C(11) C(10) C(9) C(14) -0.1(11) no
C(11) C(12) C(13) C(14) -0.3(15) no
C(14) C(9) P(1) C(15) -38.5(6) no
C(15) C(16) C(17) C(18) -2.1(14) no
C(15) C(20) C(19) C(18) 0.3(14) no
C(16) C(15) C(20) C(19) -0.6(11) no
C(16) C(17) C(18) C(19) 1.8(16) no
C(17) C(16) C(15) C(20) 1.5(12) no
C(17) C(18) C(19) C(20) -0.9(17) no
C(21) P(2) C(29) C(30) 176.0(5) no
C(21) P(2) C(29) C(34) -10.8(6) no
C(21) P(2) C(35) C(36) 62.6(6) no
C(21) P(2) C(35) C(40) -110.0(6) no
C(21) C(22) N(2) C(27) 106.9(6) no
C(21) C(22) N(2) C(28) -136.1(6) no
C(21) C(22) C(23) C(24) 1.6(9) no
C(21) C(26) C(25) C(24) -1.8(10) no
C(22) C(21) P(2) C(29) 123.7(5) no
C(22) C(21) P(2) C(35) -124.2(5) no
C(22) C(21) C(26) C(25) 1.9(10) no
C(22) C(23) C(24) C(25) -1.6(10) no
C(23) C(22) N(2) C(27) -67.1(7) no
C(23) C(22) N(2) C(28) 49.8(7) no
C(23) C(22) C(21) C(26) -1.8(9) no
C(23) C(24) C(25) C(26) 1.7(10) no
C(26) C(21) P(2) C(29) -55.0(6) no
C(26) C(21) P(2) C(35) 57.1(6) no
C(29) P(2) C(35) C(36) 176.5(5) no
C(29) P(2) C(35) C(40) 3.9(6) no
C(29) C(30) C(31) C(32) -2.1(10) no
C(29) C(34) C(33) C(32) -1.3(11) no
C(30) C(29) P(2) C(35) 65.5(6) no
C(30) C(29) C(34) C(33) -0.3(10) no
C(30) C(31) C(32) C(33) 0.5(11) no
C(31) C(30) C(29) C(34) 1.9(10) no
C(31) C(32) C(33) C(34) 1.2(11) no
C(34) C(29) P(2) C(35) -121.2(6) no
C(35) C(36) C(37) C(38) 0.4(11) no
C(35) C(40) C(39) C(38) -1.4(11) no
C(36) C(35) C(40) C(39) 0.7(10) no
C(36) C(37) C(38) C(39) -1.1(11) no
C(37) C(36) C(35) C(40) -0.3(10) no
C(37) C(38) C(39) C(40) 1.6(11) no
